data_2218026
loop_
_publ_author_name
'Liu, Li-Li'
'Hou, Gui-Ge'
'Ma, Jian-Ping'
'Huang, Ru-Qi'
'Dong, Yu-Bin'

_publ_section_title Bis{\m-2,5-bis[4-(2-pyridylmethylamino)phenyl]-1,3,4-oxadiazole}bis[dichloridomercury(II)]
_journal_coeditor_code XU2406
_journal_issue 4
_journal_name_full 'Acta Crystallographica Section E'
_journal_page_first m555
_journal_paper_doi 10.1107/S1600536808006788
_journal_volume 64
_journal_year 2008
_chemical_formula_iupac '[Hg2 Cl4 (C26 H22 N6 O)2]'
_chemical_formula_moiety 'C52 H44 Cl4 Hg2 N12 O2'
_chemical_formula_sum 'C52 H44 Cl4 Hg2 N12 O2'
_chemical_formula_weight 1411.98
_chemical_name_systematic
;
Bis{\m-2,5-bis[4-(2-pyridylmethylamino)phenyl]-1,3,4-
oxadiazole}bis[dichloridomercury(II)]
;
_space_group_IT_number 2
_symmetry_cell_setting triclinic
_symmetry_space_group_name_Hall '-P 1'
_symmetry_space_group_name_H-M 'P -1'
_atom_sites_solution_hydrogens geom
_atom_sites_solution_primary direct
_atom_sites_solution_secondary difmap
_cell_angle_alpha 83.773(3)
_cell_angle_beta 80.001(3)
_cell_angle_gamma 67.671(2)
_cell_formula_units_Z 1
_cell_length_a 8.5426(19)
_cell_length_b 9.945(2)
_cell_length_c 16.533(4)
_cell_measurement_reflns_used 2786
_cell_measurement_temperature 298(2)
_cell_measurement_theta_max 25.581
_cell_measurement_theta_min 2.494
_cell_volume 1278.1(5)
_computing_cell_refinement 'SAINT (Bruker, 2000)'
_computing_data_collection 'SMART (Bruker, 2000)'
_computing_data_reduction 'SAINT (Bruker, 2000)'
_computing_molecular_graphics 'SHELXTL (Sheldrick, 2008)'
_computing_publication_material 'SHELXTL (Sheldrick, 2008)'
_computing_structure_refinement 'SHELXTL (Sheldrick, 2008)'
_computing_structure_solution 'SHELXTL (Sheldrick, 2008)'
_diffrn_ambient_temperature 298(2)
_diffrn_measured_fraction_theta_full 0.978
_diffrn_measured_fraction_theta_max 0.978
_diffrn_measurement_device_type 'Bruker SMART APEX CCD'
_diffrn_measurement_method '\f and \w'
_diffrn_radiation_monochromator graphite
_diffrn_radiation_source 'fine-focus sealed tube'
_diffrn_radiation_type MoK\a
_diffrn_radiation_wavelength 0.71073
_diffrn_reflns_av_R_equivalents 0.0226
_diffrn_reflns_av_sigmaI/netI 0.0508
_diffrn_reflns_limit_h_max 10
_diffrn_reflns_limit_h_min -10
_diffrn_reflns_limit_k_max 11
_diffrn_reflns_limit_k_min -12
_diffrn_reflns_limit_l_max 12
_diffrn_reflns_limit_l_min -20
_diffrn_reflns_number 6681
_diffrn_reflns_theta_full 25.50
_diffrn_reflns_theta_max 25.50
_diffrn_reflns_theta_min 1.25
_diffrn_standards_number 0
_exptl_absorpt_coefficient_mu 6.262
_exptl_absorpt_correction_T_max 0.153
_exptl_absorpt_correction_T_min 0.113
_exptl_absorpt_correction_type multi-scan
_exptl_absorpt_process_details '(SADABS; Sheldrick, 2002)'
_exptl_crystal_colour yellow
_exptl_crystal_density_diffrn 1.834
_exptl_crystal_density_method 'not measured'
_exptl_crystal_description block
_exptl_crystal_F_000 684
_exptl_crystal_size_max 0.40
_exptl_crystal_size_mid 0.40
_exptl_crystal_size_min 0.30
_refine_diff_density_max 2.204
_refine_diff_density_min -0.842
_refine_ls_extinction_method none
_refine_ls_goodness_of_fit_ref 1.039
_refine_ls_hydrogen_treatment constr
_refine_ls_matrix_type full
_refine_ls_number_parameters 325
_refine_ls_number_reflns 4652
_refine_ls_number_restraints 0
_refine_ls_restrained_S_all 1.039
_refine_ls_R_factor_all 0.0553
_refine_ls_R_factor_gt 0.0440
_refine_ls_shift/su_max 0.001
_refine_ls_shift/su_mean 0.000
_refine_ls_structure_factor_coef Fsqd
_refine_ls_weighting_details 'calc w=1/[\s^2^(Fo^2^)+(0.0677P)^2^+1.1058P] where P=(Fo^2^+2Fc^2^)/3'
_refine_ls_weighting_scheme calc
_refine_ls_wR_factor_gt 0.1069
_refine_ls_wR_factor_ref 0.1177
_reflns_number_gt 3878
_reflns_number_total 4652
_reflns_threshold_expression I>2\s(I)
_cod_data_source_file xu2406.cif
_cod_data_source_block I
_cod_depositor_comments
;
The following automatic conversions were performed:
'_symmetry_cell_setting' value 'Triclinic' changed to 'triclinic'
according to '/home/saulius/struct/CIF-dictionaries/cif_core.dic'
dictionary named 'cif_core.dic' version 2.4.1 from 2010-06-29.

Automatic conversion script
Id: cif_fix_enum 1527 2010-12-29 10:47:43Z saulius 

The following automatic conversions were performed:

'_symmetry_cell_setting' value 'Triclinic' changed to 'triclinic'
according to /home/saulius/struct/CIF-dictionaries/cif_core.dic
dictionary named 'cif_core.dic' version 2.4.1 from 2010-06-29.

Automatic conversion script
Id: cif_fix_values 1715 2011-07-08 13:25:40Z adriana 
;
_cod_original_cell_volume 1278.2(5)
_cod_database_code 2218026
_cod_database_fobs_code 2218026

loop_
_symmetry_equiv_pos_as_xyz
'x, y, z'
'-x, -y, -z'

loop_
_atom_site_type_symbol
_atom_site_label
_atom_site_fract_x
_atom_site_fract_y
_atom_site_fract_z
_atom_site_U_iso_or_equiv
_atom_site_adp_type
_atom_site_calc_flag
_atom_site_refinement_flags
_atom_site_occupancy
N N6 0.7661(9) -0.1644(7) -0.4018(4) 0.0529(16) Uani d . 1
C C5 0.6054(9) -0.1027(8) -0.3635(4) 0.0418(16) Uani d . 1
C C6 0.5468(11) -0.2001(8) -0.2981(4) 0.0516(19) Uani d . 1
H H6A 0.5341 -0.2764 -0.3251 0.062 Uiso calc R 1
H H6B 0.6356 -0.2462 -0.2636 0.062 Uiso calc R 1
N N5 0.3889(8) -0.1271(7) -0.2465(4) 0.0495(15) Uani d . 1
H H5 0.2971 -0.1354 -0.2559 0.059 Uiso calc R 1
C C7 0.3785(9) -0.0447(7) -0.1829(4) 0.0399(15) Uani d . 1
Hg Hg1 0.95952(4) 0.33183(3) 0.324081(19) 0.05155(14) Uani d . 1
Cl Cl1 1.0242(3) 0.1191(2) 0.25208(17) 0.0723(6) Uani d . 1
Cl Cl2 0.6820(3) 0.4107(3) 0.41247(15) 0.0854(8) Uani d . 1
O O1 0.4543(5) 0.2726(5) 0.0143(3) 0.0354(10) Uani d . 1
N N3 0.8599(7) 0.5232(6) 0.2061(3) 0.0371(12) Uani d . 1
H H3 0.9511 0.5157 0.1666 0.045 Uiso calc R 1
C C19 0.7868(8) 0.4113(8) 0.1043(4) 0.0413(16) Uani d . 1
H H19 0.9008 0.3795 0.0803 0.050 Uiso calc R 1
C C13 0.3210(8) 0.2390(7) 0.0028(4) 0.0380(15) Uani d . 1
C C14 0.3883(8) 0.3660(7) 0.0762(4) 0.0356(14) Uani d . 1
C C18 0.7341(8) 0.4991(7) 0.1714(4) 0.0363(14) Uani d . 1
C C9 0.4933(9) 0.0866(8) -0.1119(4) 0.0419(16) Uani d . 1
H H9 0.5837 0.1135 -0.1062 0.050 Uiso calc R 1
C C11 0.2122(8) 0.0950(8) -0.0669(4) 0.0421(16) Uani d . 1
H H11 0.1104 0.1278 -0.0308 0.051 Uiso calc R 1
C C10 0.3426(8) 0.1393(8) -0.0594(4) 0.0368(14) Uani d . 1
N N2 0.2294(7) 0.3897(7) 0.1005(4) 0.0472(15) Uani d . 1
C C15 0.5034(8) 0.4177(7) 0.1072(4) 0.0347(14) Uani d . 1
C C16 0.4485(8) 0.5123(8) 0.1708(4) 0.0412(16) Uani d . 1
H H16 0.3331 0.5495 0.1924 0.049 Uiso calc R 1
C C12 0.2300(9) 0.0027(8) -0.1270(4) 0.0436(16) Uani d . 1
H H12 0.1413 -0.0282 -0.1301 0.052 Uiso calc R 1
C C21 0.8165(10) 0.6524(7) 0.2504(5) 0.0481(18) Uani d . 1
H H21A 0.7151 0.6637 0.2903 0.058 Uiso calc R 1
H H21B 0.7898 0.7365 0.2123 0.058 Uiso calc R 1
N N1 0.1858(7) 0.3049(8) 0.0520(4) 0.0508(16) Uani d . 1
C C23 1.0048(10) 0.7665(8) 0.2940(5) 0.0516(19) Uani d . 1
H H23 0.9519 0.8514 0.2637 0.062 Uiso calc R 1
C C20 0.6746(8) 0.3714(8) 0.0733(4) 0.0404(15) Uani d . 1
H H20 0.7131 0.3121 0.0286 0.048 Uiso calc R 1
C C4 0.5020(11) 0.0367(9) -0.3836(5) 0.0547(19) Uani d . 1
H H4 0.3909 0.0769 -0.3564 0.066 Uiso calc R 1
N N4 1.0367(7) 0.5233(6) 0.3357(3) 0.0420(13) Uani d . 1
C C22 0.9585(9) 0.6475(7) 0.2942(4) 0.0401(15) Uani d . 1
C C25 1.2047(10) 0.6336(9) 0.3837(5) 0.055(2) Uani d . 1
H H25 1.2881 0.6265 0.4151 0.066 Uiso calc R 1
C C17 0.5620(9) 0.5517(8) 0.2022(4) 0.0432(16) Uani d . 1
H H17 0.5226 0.6150 0.2451 0.052 Uiso calc R 1
C C3 0.5663(14) 0.1169(10) -0.4453(6) 0.067(2) Uani d . 1
H H3A 0.5009 0.2133 -0.4581 0.080 Uiso calc R 1
C C8 0.5139(8) -0.0050(8) -0.1727(4) 0.0415(16) Uani d . 1
H H8 0.6178 -0.0405 -0.2071 0.050 Uiso calc R 1
C C1 0.8213(13) -0.0863(11) -0.4622(6) 0.069(2) Uani d . 1
H H1 0.9318 -0.1286 -0.4897 0.083 Uiso calc R 1
C C24 1.1299(11) 0.7583(9) 0.3391(5) 0.058(2) Uani d . 1
H H24 1.1628 0.8373 0.3391 0.069 Uiso calc R 1
C C26 1.1544(9) 0.5180(8) 0.3812(4) 0.0481(17) Uani d . 1
H H26 1.2039 0.4332 0.4124 0.058 Uiso calc R 1
C C2 0.7255(14) 0.0522(11) -0.4864(6) 0.070(3) Uani d . 1
H H2 0.7688 0.1012 -0.5302 0.084 Uiso calc R 1

loop_
_atom_site_aniso_label
_atom_site_aniso_U_11
_atom_site_aniso_U_22
_atom_site_aniso_U_33
_atom_site_aniso_U_12
_atom_site_aniso_U_13
_atom_site_aniso_U_23
N6 0.064(4) 0.042(4) 0.052(4) -0.020(3) -0.011(3) 0.011(3)
C5 0.052(4) 0.034(4) 0.043(4) -0.017(3) -0.012(3) -0.006(3)
C6 0.071(5) 0.036(4) 0.045(4) -0.019(4) -0.001(4) -0.003(3)
N5 0.053(4) 0.051(4) 0.048(4) -0.023(3) -0.006(3) -0.012(3)
C7 0.047(4) 0.024(3) 0.048(4) -0.013(3) -0.011(3) 0.004(3)
Hg1 0.0623(2) 0.03300(18) 0.0642(2) -0.02039(14) -0.02216(14) 0.00926(13)
Cl1 0.0659(13) 0.0379(11) 0.122(2) -0.0203(10) -0.0315(12) -0.0090(11)
Cl2 0.0705(14) 0.104(2) 0.0654(15) -0.0260(14) -0.0016(11) 0.0254(13)
O1 0.030(2) 0.039(3) 0.039(3) -0.0149(19) -0.0056(18) -0.0019(19)
N3 0.040(3) 0.035(3) 0.038(3) -0.016(2) -0.007(2) -0.001(2)
C19 0.030(3) 0.046(4) 0.042(4) -0.009(3) 0.000(3) -0.005(3)
C13 0.036(3) 0.039(4) 0.041(4) -0.015(3) -0.011(3) 0.004(3)
C14 0.034(3) 0.036(4) 0.034(4) -0.010(3) -0.002(3) 0.000(3)
C18 0.041(4) 0.034(4) 0.036(4) -0.016(3) -0.008(3) 0.004(3)
C9 0.037(4) 0.041(4) 0.049(4) -0.016(3) -0.012(3) 0.005(3)
C11 0.034(3) 0.048(4) 0.043(4) -0.014(3) -0.005(3) -0.001(3)
C10 0.035(3) 0.042(4) 0.036(4) -0.017(3) -0.012(3) 0.004(3)
N2 0.040(3) 0.055(4) 0.050(4) -0.020(3) 0.002(3) -0.019(3)
C15 0.031(3) 0.037(4) 0.035(3) -0.012(3) -0.007(3) 0.006(3)
C16 0.035(3) 0.045(4) 0.039(4) -0.011(3) -0.004(3) -0.004(3)
C12 0.039(4) 0.046(4) 0.050(4) -0.021(3) -0.008(3) -0.002(3)
C21 0.057(4) 0.027(4) 0.065(5) -0.013(3) -0.031(4) 0.005(3)
N1 0.035(3) 0.070(5) 0.055(4) -0.026(3) 0.000(3) -0.022(3)
C23 0.065(5) 0.029(4) 0.065(5) -0.014(3) -0.027(4) -0.001(3)
C20 0.042(4) 0.039(4) 0.041(4) -0.015(3) -0.007(3) -0.005(3)
C4 0.071(5) 0.045(5) 0.053(5) -0.022(4) -0.021(4) -0.001(4)
N4 0.045(3) 0.039(3) 0.044(3) -0.013(3) -0.017(3) 0.000(3)
C22 0.049(4) 0.029(3) 0.040(4) -0.011(3) -0.011(3) -0.001(3)
C25 0.057(5) 0.055(5) 0.059(5) -0.017(4) -0.027(4) -0.011(4)
C17 0.045(4) 0.041(4) 0.042(4) -0.014(3) -0.003(3) -0.009(3)
C3 0.094(7) 0.042(5) 0.071(6) -0.025(5) -0.040(5) 0.017(4)
C8 0.035(3) 0.044(4) 0.043(4) -0.010(3) -0.011(3) 0.001(3)
C1 0.072(6) 0.076(7) 0.062(6) -0.034(5) -0.014(4) 0.014(5)
C24 0.068(5) 0.042(5) 0.072(5) -0.023(4) -0.025(4) -0.009(4)
C26 0.055(4) 0.034(4) 0.050(4) -0.006(3) -0.019(3) 0.000(3)
C2 0.096(7) 0.077(7) 0.060(5) -0.057(6) -0.032(5) 0.028(5)

loop_
_atom_type_symbol
_atom_type_description
_atom_type_scat_dispersion_real
_atom_type_scat_dispersion_imag
_atom_type_scat_source
C C 0.0033 0.0016 'International Tables Vol C Tables 4.2.6.8 and 6.1.1.4'
H H 0.0000 0.0000 'International Tables Vol C Tables 4.2.6.8 and 6.1.1.4'
N N 0.0061 0.0033 'International Tables Vol C Tables 4.2.6.8 and 6.1.1.4'
O O 0.0106 0.0060 'International Tables Vol C Tables 4.2.6.8 and 6.1.1.4'
Cl Cl 0.1484 0.1585 'International Tables Vol C Tables 4.2.6.8 and 6.1.1.4'
Hg Hg -2.3894 9.2266 'International Tables Vol C Tables 4.2.6.8 and 6.1.1.4'

loop_
_geom_angle_atom_site_label_1
_geom_angle_atom_site_label_2
_geom_angle_atom_site_label_3
_geom_angle_site_symmetry_3
_geom_angle
_geom_angle_publ_flag
C1 N6 C5 . 117.3(7) n
N6 C5 C4 . 122.1(7) n
N6 C5 C6 . 114.8(6) n
C4 C5 C6 . 123.0(7) n
N5 C6 C5 . 114.9(6) n
N5 C6 H6A . 108.5 n
C5 C6 H6A . 108.5 n
N5 C6 H6B . 108.5 n
C5 C6 H6B . 108.5 n
H6A C6 H6B . 107.5 n
C7 N5 C6 . 122.8(6) n
C7 N5 H5 . 118.6 n
C6 N5 H5 . 118.6 n
N5 C7 C12 . 120.0(6) n
N5 C7 C8 . 121.8(6) n
C12 C7 C8 . 118.1(6) n
N4 Hg1 Cl1 . 145.19(16) y
N4 Hg1 Cl2 . 99.31(16) y
Cl1 Hg1 Cl2 . 114.87(10) y
N4 Hg1 N3 . 70.81(18) y
Cl1 Hg1 N3 . 98.44(13) y
Cl2 Hg1 N3 . 95.30(13) y
N4 Hg1 N6 2_755 86.73(19) y
Cl1 Hg1 N6 2_755 84.60(15) y
Cl2 Hg1 N6 2_755 115.31(15) y
N3 Hg1 N6 2_755 144.82(18) y
C13 O1 C14 . 103.7(5) n
C18 N3 C21 . 120.2(5) n
C18 N3 Hg1 . 110.2(4) n
C21 N3 Hg1 . 98.4(4) n
C18 N3 H3 . 109.1 n
C21 N3 H3 . 109.1 n
Hg1 N3 H3 . 109.1 n
C20 C19 C18 . 121.1(6) n
C20 C19 H19 . 119.5 n
C18 C19 H19 . 119.5 n
N1 C13 O1 . 111.7(6) n
N1 C13 C10 . 128.3(6) n
O1 C13 C10 . 120.0(6) n
N2 C14 O1 . 112.0(6) n
N2 C14 C15 . 130.1(6) n
O1 C14 C15 . 117.8(5) n
C17 C18 C19 . 117.8(6) n
C17 C18 N3 . 124.0(6) n
C19 C18 N3 . 118.1(6) n
C10 C9 C8 . 121.6(6) n
C10 C9 H9 . 119.2 n
C8 C9 H9 . 119.2 n
C10 C11 C12 . 120.9(6) n
C10 C11 H11 . 119.5 n
C12 C11 H11 . 119.5 n
C11 C10 C9 . 118.5(6) n
C11 C10 C13 . 120.4(6) n
C9 C10 C13 . 121.0(6) n
C14 N2 N1 . 105.8(5) n
C16 C15 C20 . 117.9(6) n
C16 C15 C14 . 122.2(6) n
C20 C15 C14 . 119.9(6) n
C17 C16 C15 . 120.8(6) n
C17 C16 H16 . 119.6 n
C15 C16 H16 . 119.6 n
C11 C12 C7 . 120.7(6) n
C11 C12 H12 . 119.6 n
C7 C12 H12 . 119.6 n
N3 C21 C22 . 112.4(6) n
N3 C21 H21A . 109.1 n
C22 C21 H21A . 109.1 n
N3 C21 H21B . 109.1 n
C22 C21 H21B . 109.1 n
H21A C21 H21B . 107.9 n
C13 N1 N2 . 106.8(5) n
C24 C23 C22 . 119.5(7) n
C24 C23 H23 . 120.3 n
C22 C23 H23 . 120.3 n
C19 C20 C15 . 121.1(6) n
C19 C20 H20 . 119.5 n
C15 C20 H20 . 119.5 n
C5 C4 C3 . 118.9(8) n
C5 C4 H4 . 120.6 n
C3 C4 H4 . 120.6 n
C22 N4 C26 . 119.0(6) n
C22 N4 Hg1 . 117.2(4) n
C26 N4 Hg1 . 123.8(5) n
N4 C22 C23 . 120.9(7) n
N4 C22 C21 . 117.1(6) n
C23 C22 C21 . 122.0(6) n
C24 C25 C26 . 118.6(7) n
C24 C25 H25 . 120.7 n
C26 C25 H25 . 120.7 n
C16 C17 C18 . 121.2(6) n
C16 C17 H17 . 119.4 n
C18 C17 H17 . 119.4 n
C2 C3 C4 . 118.9(8) n
C2 C3 H3A . 120.6 n
C4 C3 H3A . 120.6 n
C9 C8 C7 . 119.8(6) n
C9 C8 H8 . 120.1 n
C7 C8 H8 . 120.1 n
N6 C1 C2 . 124.0(9) n
N6 C1 H1 . 118.0 n
C2 C1 H1 . 118.0 n
C25 C24 C23 . 119.4(7) n
C25 C24 H24 . 120.3 n
C23 C24 H24 . 120.3 n
N4 C26 C25 . 122.4(7) n
N4 C26 H26 . 118.8 n
C25 C26 H26 . 118.8 n
C3 C2 C1 . 118.7(9) n
C3 C2 H2 . 120.6 n
C1 C2 H2 . 120.6 n

loop_
_geom_bond_atom_site_label_1
_geom_bond_atom_site_label_2
_geom_bond_site_symmetry_2
_geom_bond_distance
_geom_bond_publ_flag
N6 C1 . 1.330(11) n
N6 C5 . 1.343(10) n
C5 C4 . 1.372(11) n
C5 C6 . 1.520(10) n
C6 N5 . 1.437(10) n
C6 H6A . 0.9700 n
C6 H6B . 0.9700 n
N5 C7 . 1.373(9) n
N5 H5 . 0.8600 n
C7 C12 . 1.385(10) n
C7 C8 . 1.397(9) n
Hg1 Cl1 . 2.373(2) y
Hg1 Cl2 . 2.451(2) y
Hg1 N3 . 2.587(6) y
Hg1 N4 . 2.275(6) y
Hg1 N6 2_755 2.745(7) y
O1 C13 . 1.350(7) n
O1 C14 . 1.355(7) n
N3 C18 . 1.408(8) n
N3 C21 . 1.440(9) n
N3 H3 . 0.9100 n
C19 C20 . 1.358(9) n
C19 C18 . 1.390(9) n
C19 H19 . 0.9300 n
C13 N1 . 1.280(9) n
C13 C10 . 1.446(9) n
C14 N2 . 1.284(8) n
C14 C15 . 1.452(9) n
C18 C17 . 1.381(10) n
C9 C10 . 1.373(10) n
C9 C8 . 1.374(10) n
C9 H9 . 0.9300 n
C11 C10 . 1.373(9) n
C11 C12 . 1.375(10) n
C11 H11 . 0.9300 n
N2 N1 . 1.407(8) n
C15 C16 . 1.385(9) n
C15 C20 . 1.388(9) n
C16 C17 . 1.368(10) n
C16 H16 . 0.9300 n
C12 H12 . 0.9300 n
C21 C22 . 1.500(10) n
C21 H21A . 0.9700 n
C21 H21B . 0.9700 n
C23 C24 . 1.379(11) n
C23 C22 . 1.383(10) n
C23 H23 . 0.9300 n
C20 H20 . 0.9300 n
C4 C3 . 1.394(12) n
C4 H4 . 0.9300 n
N4 C22 . 1.338(9) n
N4 C26 . 1.340(9) n
C25 C24 . 1.361(12) n
C25 C26 . 1.378(11) n
C25 H25 . 0.9300 n
C17 H17 . 0.9300 n
C3 C2 . 1.354(14) n
C3 H3A . 0.9300 n
C8 H8 . 0.9300 n
C1 C2 . 1.365(14) n
C1 H1 . 0.9300 n
C24 H24 . 0.9300 n
C26 H26 . 0.9300 n
C2 H2 . 0.9300 n

loop_
_geom_hbond_atom_site_label_D
_geom_hbond_atom_site_label_H
_geom_hbond_atom_site_label_A
_geom_hbond_site_symmetry_A
_geom_hbond_distance_DH
_geom_hbond_distance_HA
_geom_hbond_distance_DA
_geom_hbond_angle_DHA
N3 H3 N2 1_655 0.91 2.36 3.191(8) 152.4
N5 H5 Cl1 2_655 0.86 2.68 3.517(7) 165.5

loop_
_geom_torsion_atom_site_label_1
_geom_torsion_atom_site_label_2
_geom_torsion_atom_site_label_3
_geom_torsion_atom_site_label_4
_geom_torsion_site_symmetry_1
_geom_torsion
C1 N6 C5 C4 . -1.7(11)
C1 N6 C5 C6 . 177.0(7)
N6 C5 C6 N5 . 168.7(6)
C4 C5 C6 N5 . -12.7(11)
C5 C6 N5 C7 . -77.9(9)
C6 N5 C7 C12 . -169.2(7)
C6 N5 C7 C8 . 11.5(11)
N4 Hg1 N3 C18 . -162.2(4)
Cl1 Hg1 N3 C18 . 52.0(4)
Cl2 Hg1 N3 C18 . -64.2(4)
N6 Hg1 N3 C18 2_755 144.6(4)
N4 Hg1 N3 C21 . -35.6(4)
Cl1 Hg1 N3 C21 . 178.6(4)
Cl2 Hg1 N3 C21 . 62.4(4)
N6 Hg1 N3 C21 2_755 -88.8(5)
C14 O1 C13 N1 . 0.3(8)
C14 O1 C13 C10 . -179.8(6)
C13 O1 C14 N2 . -0.6(7)
C13 O1 C14 C15 . 176.6(6)
C20 C19 C18 C17 . -3.9(11)
C20 C19 C18 N3 . 173.1(6)
C21 N3 C18 C17 . -28.4(10)
Hg1 N3 C18 C17 . 84.8(7)
C21 N3 C18 C19 . 154.7(7)
Hg1 N3 C18 C19 . -92.1(6)
C12 C11 C10 C9 . -1.6(11)
C12 C11 C10 C13 . 178.6(7)
C8 C9 C10 C11 . 2.0(11)
C8 C9 C10 C13 . -178.2(6)
N1 C13 C10 C11 . -5.6(12)
O1 C13 C10 C11 . 174.5(6)
N1 C13 C10 C9 . 174.6(8)
O1 C13 C10 C9 . -5.3(10)
O1 C14 N2 N1 . 0.6(8)
C15 C14 N2 N1 . -176.1(7)
N2 C14 C15 C16 . -2.9(12)
O1 C14 C15 C16 . -179.4(6)
N2 C14 C15 C20 . 176.7(7)
O1 C14 C15 C20 . 0.2(9)
C20 C15 C16 C17 . -3.8(10)
C14 C15 C16 C17 . 175.8(7)
C10 C11 C12 C7 . -1.8(11)
N5 C7 C12 C11 . -174.7(7)
C8 C7 C12 C11 . 4.7(11)
C18 N3 C21 C22 . 170.7(6)
Hg1 N3 C21 C22 . 51.3(6)
O1 C13 N1 N2 . 0.0(8)
C10 C13 N1 N2 . -179.9(7)
C14 N2 N1 C13 . -0.4(8)
C18 C19 C20 C15 . 0.4(11)
C16 C15 C20 C19 . 3.5(10)
C14 C15 C20 C19 . -176.2(6)
N6 C5 C4 C3 . -0.4(11)
C6 C5 C4 C3 . -179.0(7)
Cl1 Hg1 N4 C22 . 93.9(5)
Cl2 Hg1 N4 C22 . -75.3(5)
N3 Hg1 N4 C22 . 17.1(5)
N6 Hg1 N4 C22 2_755 169.6(5)
Cl1 Hg1 N4 C26 . -86.1(6)
Cl2 Hg1 N4 C26 . 104.7(5)
N3 Hg1 N4 C26 . -162.9(6)
N6 Hg1 N4 C26 2_755 -10.5(6)
C26 N4 C22 C23 . 3.9(10)
Hg1 N4 C22 C23 . -176.2(5)
C26 N4 C22 C21 . -174.5(6)
Hg1 N4 C22 C21 . 5.4(8)
C24 C23 C22 N4 . -1.9(11)
C24 C23 C22 C21 . 176.4(7)
N3 C21 C22 N4 . -44.7(9)
N3 C21 C22 C23 . 136.9(7)
C15 C16 C17 C18 . 0.3(11)
C19 C18 C17 C16 . 3.6(11)
N3 C18 C17 C16 . -173.3(6)
C5 C4 C3 C2 . 3.3(12)
C10 C9 C8 C7 . 0.9(11)
N5 C7 C8 C9 . 175.1(7)
C12 C7 C8 C9 . -4.3(10)
C5 N6 C1 C2 . 0.9(13)
C26 C25 C24 C23 . 0.9(13)
C22 C23 C24 C25 . -0.6(12)
C22 N4 C26 C25 . -3.5(11)
Hg1 N4 C26 C25 . 176.6(6)
C24 C25 C26 N4 . 1.1(12)
C4 C3 C2 C1 . -4.1(13)
N6 C1 C2 C3 . 2.0(15)
